data_7133763
loop_
_publ_author_name
'Dillon, Alexandra M.'
'Shtukenberg, Alexander G.'
'Demkiw, Krystyna M.'
'Woerpel, K. A.'
'Ward, Michael D.'

_publ_section_title
;
 Hydrogen-bonded frameworks for conformational analysis of reactive
 substrates.
;
_journal_issue 82
_journal_name_full 'Chemical communications (Cambridge, England)'
_journal_page_first 11770
_journal_page_last 11773
_journal_paper_doi 10.1039/d4cc03430a
_journal_volume 60
_journal_year 2024
_chemical_formula_sum 'C23 H33 Br N6 O9 S2'
_chemical_formula_weight 681.58
_chemical_name_systematic 'guanidinium 4,4?-biphenyldisulfonate 2-bromopropiophenone'
_space_group_crystal_system monoclinic
_space_group_IT_number 9
_space_group_name_Hall 'C -2yc'
_space_group_name_H-M_alt 'C 1 c 1'
_atom_sites_solution_hydrogens mixed
_atom_sites_solution_primary dual
_atom_sites_solution_secondary difmap
_audit_update_record
;
2024-06-20 deposited with the CCDC.	2024-09-25 downloaded from the CCDC.
;
_cell_angle_alpha 90
_cell_angle_beta 101.032(6)
_cell_angle_gamma 90
_cell_formula_units_Z 4
_cell_length_a 31.674(3)
_cell_length_b 11.6225(12)
_cell_length_c 8.2592(8)
_cell_measurement_reflns_used 3017
_cell_measurement_temperature 100.(2)
_cell_measurement_theta_max 22.83
_cell_measurement_theta_min 2.62
_cell_volume 2984.3(5)
_computing_cell_refinement 'Bruker APEX4'
_computing_data_collection 'Bruker APEX4'
_computing_data_reduction 'Bruker APEX4'
_computing_molecular_graphics 'shelXle (C.B. Huebschle, rev 1380)'
_computing_publication_material 'Bruker APEX4'
_computing_structure_refinement 'SHELXL-2018/3 (Sheldrick, 2018)'
_computing_structure_solution 'SHELXT 2018/2 (Sheldrick, 2018)'
_diffrn_ambient_temperature 100.(2)
_diffrn_measured_fraction_theta_full 0.996
_diffrn_measured_fraction_theta_max 0.996
_diffrn_measurement_device 'Bruker D8 SMART APEXII'
_diffrn_measurement_device_type 'three-circle diffractometer'
_diffrn_measurement_method '\f and \w scans'
_diffrn_radiation_monochromator 'multilayer optics'
_diffrn_radiation_probe x-ray
_diffrn_radiation_type MoK\a
_diffrn_radiation_wavelength 0.71073
_diffrn_reflns_av_R_equivalents 0.1091
_diffrn_reflns_av_unetI/netI 0.1323
_diffrn_reflns_limit_h_max 42
_diffrn_reflns_limit_h_min -42
_diffrn_reflns_limit_k_max 14
_diffrn_reflns_limit_k_min -15
_diffrn_reflns_limit_l_max 11
_diffrn_reflns_limit_l_min -11
_diffrn_reflns_number 21396
_diffrn_reflns_theta_full 25.24
_diffrn_reflns_theta_max 28.59
_diffrn_reflns_theta_min 1.87
_diffrn_source Incoatec
_diffrn_source_type 'microfocus sealed X-ray tube'
_exptl_absorpt_coefficient_mu 1.576
_exptl_absorpt_correction_T_max 0.97
_exptl_absorpt_correction_T_min 0.69
_exptl_absorpt_correction_type multi-scan
_exptl_absorpt_process_details
;

Krause, L., Herbst-Irmer, R., Sheldrick, G. M., Stalke, D. (2015).
"Comparison of silver and molybdenum microfocus X-ray sources for
single-crystal structure determination"
J. Appl. Cryst. 48, 3-10.
doi:10.1107/S1600576714022985
;
_exptl_crystal_colour colourless
_exptl_crystal_density_diffrn 1.517
_exptl_crystal_density_method 'not measured'
_exptl_crystal_description needle
_exptl_crystal_F_000 1408
_exptl_crystal_recrystallization_method 'Re-crystallisation from solvent: methanol ethanol'
_exptl_crystal_size_max 0.250
_exptl_crystal_size_mid 0.050
_exptl_crystal_size_min 0.020
_refine_diff_density_max 1.059
_refine_diff_density_min -1.169
_refine_ls_abs_structure_details
;

Refined as an inversion twin.
;
_refine_ls_abs_structure_Flack 0.33(3)
_refine_ls_extinction_method none
_refine_ls_goodness_of_fit_ref 1.053
_refine_ls_hydrogen_treatment mixed
_refine_ls_matrix_type full
_refine_ls_number_parameters 463
_refine_ls_number_reflns 7077
_refine_ls_number_restraints 661
_refine_ls_restrained_S_all 1.019
_refine_ls_R_factor_all 0.1358
_refine_ls_R_factor_gt 0.0831
_refine_ls_shift/su_max 0.017
_refine_ls_shift/su_mean 0.001
_refine_ls_structure_factor_coef Fsqd
_refine_ls_weighting_details 'w=1/[\s^2^(Fo^2^)+(0.0578P)^2^+15.6818P] where P=(Fo^2^+2Fc^2^)/3'
_refine_ls_weighting_scheme calc
_refine_ls_wR_factor_gt 0.1733
_refine_ls_wR_factor_ref 0.1996
_reflns_Friedel_coverage 0.864
_reflns_Friedel_fraction_full 0.875
_reflns_Friedel_fraction_max 0.862
_reflns_number_gt 4459
_reflns_number_total 7077
_reflns_threshold_expression 'I > 2\s(I)'
_cod_data_source_file d4cc03430a2.cif
_cod_data_source_block 23mdw67d
_cod_depositor_comments 'Adding full bibliography for 7133757--7133764.cif.'
_cod_database_code 7133763

loop_
_space_group_symop_operation_xyz
'x, y, z'
'x, -y, z+1/2'
'x+1/2, y+1/2, z'
'x+1/2, -y+1/2, z+1/2'

loop_
_atom_site_type_symbol
_atom_site_label
_atom_site_fract_x
_atom_site_fract_y
_atom_site_fract_z
_atom_site_U_iso_or_equiv
_atom_site_adp_type
_atom_site_calc_flag
_atom_site_refinement_flags_adp
_atom_site_refinement_flags_occupancy
_atom_site_refinement_flags_posn
_atom_site_occupancy
_atom_site_disorder_assembly
_atom_site_disorder_group
Br Br1A 0.44555(10) 0.2728(2) 0.1550(3) 0.0689(10) Uani d U P D 0.707(6) A 1
C C22A 0.4586(5) 0.4045(14) 0.3047(17) 0.023(2) Uani d U P D 0.707(6) A 1
H H22A 0.465875 0.374573 0.420158 0.028000 Uiso calc U P R 0.707(6) A 1
C C21A 0.4199(5) 0.4842(14) 0.2921(18) 0.023(2) Uani d U P D 0.707(6) A 1
H H21A 0.426492 0.545432 0.374652 0.035000 Uiso calc U P R 0.707(6) A 1
H H21B 0.395040 0.440109 0.312064 0.035000 Uiso calc U P R 0.707(6) A 1
H H21C 0.413358 0.518228 0.181616 0.035000 Uiso calc U P R 0.707(6) A 1
C C23A 0.4988(5) 0.4586(15) 0.263(2) 0.033(3) Uani d U P D 0.707(6) A 1
O O7A 0.4953(4) 0.5414(13) 0.1755(16) 0.054(4) Uani d U P D 0.707(6) A 1
C C18A 0.5430(3) 0.4085(11) 0.3283(17) 0.033(3) Uani d U P DG 0.707(6) A 1
C C15A 0.5779(4) 0.4775(11) 0.314(2) 0.072(6) Uani d U P DG 0.707(6) A 1
H H15A 0.573437 0.548788 0.256463 0.086000 Uiso calc U P R 0.707(6) A 1
C C16A 0.6194(3) 0.4423(14) 0.382(2) 0.094(5) Uani d U P DG 0.707(6) A 1
H H16A 0.643295 0.489454 0.372164 0.112000 Uiso calc U P R 0.707(6) A 1
C C17A 0.6260(3) 0.3380(15) 0.466(2) 0.094(5) Uani d U P DG 0.707(6) A 1
H H17A 0.654391 0.313944 0.512691 0.112000 Uiso calc U P R 0.707(6) A 1
C C19A 0.5911(5) 0.2690(10) 0.4805(19) 0.063(5) Uani d U P DG 0.707(6) A 1
H H19A 0.595630 0.197766 0.537517 0.076000 Uiso calc U P R 0.707(6) A 1
C C20A 0.5496(4) 0.3043(9) 0.4117(17) 0.048(4) Uani d U P DG 0.707(6) A 1
H H20A 0.525771 0.257098 0.421816 0.057000 Uiso calc U P R 0.707(6) A 1
Br Br1B 0.4744(4) 0.2006(8) 0.2329(16) 0.132(6) Uani d U P D 0.293(6) A 2
C C22B 0.4776(11) 0.359(2) 0.314(4) 0.034(6) Uani d U P D 0.293(6) A 2
H H22B 0.488812 0.354444 0.435265 0.041000 Uiso calc U P R 0.293(6) A 2
C C21B 0.4360(11) 0.437(3) 0.291(4) 0.023(2) Uani d U P D 0.293(6) A 2
H H21D 0.440591 0.499273 0.372465 0.035000 Uiso calc U P R 0.293(6) A 2
H H21E 0.411448 0.389978 0.308008 0.035000 Uiso calc U P R 0.293(6) A 2
H H21F 0.430182 0.469210 0.179841 0.035000 Uiso calc U P R 0.293(6) A 2
C C23B 0.5136(9) 0.410(3) 0.239(4) 0.037(6) Uani d U P D 0.293(6) A 2
O O7B 0.5038(10) 0.445(3) 0.101(3) 0.054(4) Uani d U P D 0.293(6) A 2
C C18B 0.5605(7) 0.406(3) 0.321(4) 0.033(3) Uani d U P DG 0.293(6) A 2
C C15B 0.5855(9) 0.492(3) 0.271(4) 0.072(6) Uani d U P DG 0.293(6) A 2
H H15B 0.574038 0.538051 0.177358 0.086000 Uiso calc U P R 0.293(6) A 2
C C16B 0.6271(9) 0.511(3) 0.356(5) 0.094(5) Uani d U P DG 0.293(6) A 2
H H16B 0.644167 0.569987 0.321379 0.112000 Uiso calc U P R 0.293(6) A 2
C C17B 0.6438(7) 0.444(4) 0.492(4) 0.069(9) Uani d U P DG 0.293(6) A 2
H H17B 0.672311 0.456708 0.550925 0.082000 Uiso calc U P R 0.293(6) A 2
C C19B 0.6189(10) 0.357(3) 0.543(4) 0.078(10) Uani d U P DG 0.293(6) A 2
H H19B 0.630326 0.311492 0.636451 0.094000 Uiso calc U P R 0.293(6) A 2
C C20B 0.5772(10) 0.339(3) 0.458(4) 0.072(10) Uani d U P DG 0.293(6) A 2
H H20B 0.560196 0.279555 0.492432 0.087000 Uiso calc U P R 0.293(6) A 2
S S1 0.69383(8) 0.1573(2) 1.0360(2) 0.0148(5) Uani d . . . 1.000000 . .
S S2 0.36381(8) 0.1527(2) 0.4714(2) 0.0138(5) Uani d . . . 1.000000 . .
O O1 0.7169(2) 0.1154(6) 0.9103(8) 0.0173(15) Uani d . . . 1.000000 . .
O O2 0.7019(2) 0.0868(6) 1.1820(8) 0.0165(15) Uani d . . . 1.000000 . .
O O3 0.7014(2) 0.2798(6) 1.0754(9) 0.0222(17) Uani d . . . 1.000000 . .
O O4 0.3581(2) 0.0788(6) 0.3245(9) 0.0206(17) Uani d . . . 1.000000 . .
O O5 0.3380(2) 0.1169(6) 0.5911(9) 0.0213(16) Uani d . . . 1.000000 . .
O O6 0.3575(2) 0.2734(6) 0.4328(8) 0.0201(16) Uani d . . . 1.000000 . .
C C1 0.6379(3) 0.1437(8) 0.9529(13) 0.018(2) Uani d U . D 1.000000 . .
C C4 0.5509(3) 0.1308(8) 0.8160(11) 0.0144(17) Uani d U . D 1.000000 . .
C C5A 0.5645(7) 0.1982(18) 0.955(2) 0.020(4) Uani d U P D 0.46(2) B 1
H H5A 0.544253 0.238840 1.004039 0.024000 Uiso calc U P R 0.46(2) B 1
C C6A 0.6086(6) 0.2053(19) 1.021(3) 0.019(4) Uani d U P D 0.46(2) B 1
H H6A 0.618280 0.253293 1.113505 0.022000 Uiso calc U P R 0.46(2) B 1
C C2A 0.6247(7) 0.074(2) 0.817(3) 0.020(6) Uani d U P D 0.46(2) B 1
H H2A 0.645066 0.032403 0.769597 0.023000 Uiso calc U P R 0.46(2) B 1
C C3A 0.5802(6) 0.0670(18) 0.749(3) 0.0144(17) Uani d U P D 0.46(2) B 1
H H3A 0.570419 0.017994 0.657593 0.017000 Uiso calc U P R 0.46(2) B 1
C C5B 0.5669(6) 0.2266(15) 0.904(2) 0.020(4) Uani d U P D 0.54(2) B 2
H H5B 0.548035 0.287127 0.921380 0.024000 Uiso calc U P R 0.54(2) B 2
C C6B 0.6107(6) 0.2348(15) 0.969(3) 0.019(4) Uani d U P D 0.54(2) B 2
H H6B 0.622050 0.302944 1.024358 0.022000 Uiso calc U P R 0.54(2) B 2
C C2B 0.6222(6) 0.0492(15) 0.859(3) 0.012(5) Uani d U P D 0.54(2) B 2
H H2B 0.641481 -0.009341 0.838470 0.015000 Uiso calc U P R 0.54(2) B 2
C C3B 0.5777(5) 0.0389(15) 0.794(2) 0.0144(17) Uani d U P D 0.54(2) B 2
H H3B 0.566324 -0.028464 0.736411 0.017000 Uiso calc U P R 0.54(2) B 2
C C7 0.5044(3) 0.1282(8) 0.7349(11) 0.0150(19) Uani d U . D 1.000000 . .
C C10 0.4177(3) 0.1401(9) 0.5732(13) 0.018(2) Uani d U . D 1.000000 . .
C C8A 0.4889(5) 0.0675(13) 0.589(2) 0.016(4) Uani d U P D 0.561(17) C 1
H H8A 0.508596 0.021583 0.543419 0.020000 Uiso calc U P R 0.561(17) C 1
C C9A 0.4466(5) 0.0708(15) 0.507(2) 0.016(4) Uani d U P D 0.561(17) C 1
H H9A 0.437304 0.027606 0.409088 0.019000 Uiso calc U P R 0.561(17) C 1
C C11A 0.4320(5) 0.1956(16) 0.721(2) 0.020(4) Uani d U P D 0.561(17) C 1
H H11A 0.412311 0.237491 0.771803 0.024000 Uiso calc U P R 0.561(17) C 1
C C12A 0.4743(5) 0.1908(14) 0.795(2) 0.015(3) Uani d U P D 0.561(17) C 1
H H12A 0.483275 0.233428 0.893524 0.018000 Uiso calc U P R 0.561(17) C 1
C C8B 0.4845(6) 0.0366(17) 0.645(3) 0.018(5) Uani d U P D 0.439(17) C 2
H H8B 0.500476 -0.031658 0.637126 0.022000 Uiso calc U P R 0.439(17) C 2
C C9B 0.4422(6) 0.0417(17) 0.567(3) 0.020(6) Uani d U P D 0.439(17) C 2
H H9B 0.429443 -0.023487 0.507709 0.024000 Uiso calc U P R 0.439(17) C 2
C C11B 0.4374(7) 0.2359(18) 0.663(3) 0.025(5) Uani d U P D 0.439(17) C 2
H H11B 0.421387 0.304306 0.669983 0.030000 Uiso calc U P R 0.439(17) C 2
C C12B 0.4796(6) 0.2294(16) 0.740(3) 0.015(3) Uani d U P D 0.439(17) C 2
H H12B 0.492675 0.294414 0.799314 0.018000 Uiso calc U P R 0.439(17) C 2
O O8 0.3026(2) 0.4620(7) 0.4340(10) 0.0229(17) Uani d . . D 1.000000 . .
H H1 0.318(3) 0.405(7) 0.415(15) 0.034000 Uiso d U . D 1.000000 . .
H H1E 0.2779(17) 0.430(9) 0.415(15) 0.034000 Uiso d U . D 1.000000 . .
O O9 0.7562(2) 0.5317(6) 0.5778(12) 0.029(2) Uani d . . D 1.000000 . .
H H1D 0.741(3) 0.591(6) 0.588(16) 0.043000 Uiso d U . D 1.000000 . .
H H1C 0.7830(10) 0.543(11) 0.582(17) 0.043000 Uiso d U . D 1.000000 . .
N N4 0.7187(3) 0.1438(7) 0.5378(11) 0.0194(19) Uani d . . . 1.000000 . .
H H4A 0.716373 0.101754 0.624257 0.023000 Uiso calc U . R 1.000000 . .
H H4B 0.712479 0.113810 0.438220 0.023000 Uiso calc U . R 1.000000 . .
N N5 0.7351(3) 0.3162(7) 0.4259(10) 0.0182(19) Uani d . . . 1.000000 . .
H H5C 0.743593 0.388319 0.437945 0.022000 Uiso calc U . R 1.000000 . .
H H5D 0.728805 0.285640 0.326690 0.022000 Uiso calc U . R 1.000000 . .
N N6 0.7413(3) 0.3012(7) 0.7035(10) 0.0208(19) Uani d . . . 1.000000 . .
H H6C 0.749713 0.373427 0.712949 0.025000 Uiso calc U . R 1.000000 . .
H H6D 0.739243 0.261148 0.792095 0.025000 Uiso calc U . R 1.000000 . .
C C14 0.7317(3) 0.2534(9) 0.5577(13) 0.018(2) Uani d . . . 1.000000 . .
N N1 0.3242(3) 0.6937(8) 0.3045(10) 0.023(2) Uani d . . . 1.000000 . .
H H1A 0.315927 0.621367 0.292815 0.027000 Uiso calc U . R 1.000000 . .
H H1B 0.326353 0.735020 0.217174 0.027000 Uiso calc U . R 1.000000 . .
N N2 0.3300(3) 0.6769(8) 0.5830(11) 0.022(2) Uani d . . . 1.000000 . .
H H2C 0.336080 0.706821 0.682682 0.026000 Uiso calc U . R 1.000000 . .
H H2D 0.321691 0.604776 0.569639 0.026000 Uiso calc U . R 1.000000 . .
N N3 0.3459(3) 0.8490(7) 0.4717(10) 0.0192(19) Uani d . . . 1.000000 . .
H H3C 0.352067 0.879725 0.570817 0.023000 Uiso calc U . R 1.000000 . .
H H3D 0.348104 0.890491 0.384591 0.023000 Uiso calc U . R 1.000000 . .
C C13 0.3334(3) 0.7403(8) 0.4538(12) 0.017(2) Uani d . . . 1.000000 . .

loop_
_atom_site_aniso_label
_atom_site_aniso_U_11
_atom_site_aniso_U_22
_atom_site_aniso_U_33
_atom_site_aniso_U_12
_atom_site_aniso_U_13
_atom_site_aniso_U_23
Br1A 0.0768(19) 0.0523(17) 0.0683(15) -0.0314(14) -0.0094(13) -0.0120(12)
C22A 0.019(5) 0.037(6) 0.016(4) -0.012(4) 0.008(5) 0.002(4)
C21A 0.019(5) 0.037(6) 0.016(4) -0.012(4) 0.008(5) 0.002(4)
C23A 0.033(8) 0.046(9) 0.026(8) -0.010(6) 0.019(7) -0.012(6)
O7A 0.043(7) 0.077(9) 0.040(7) -0.028(6) 0.002(5) 0.029(6)
C18A 0.033(7) 0.037(7) 0.038(8) 0.008(8) 0.023(7) -0.009(6)
C15A 0.041(9) 0.061(11) 0.125(17) 0.014(8) 0.047(10) 0.032(11)
C16A 0.045(7) 0.104(12) 0.146(14) 0.031(7) 0.053(8) 0.049(10)
C17A 0.045(7) 0.104(12) 0.146(14) 0.031(7) 0.053(8) 0.049(10)
C19A 0.071(11) 0.056(11) 0.078(14) 0.031(9) 0.053(11) 0.013(11)
C20A 0.068(10) 0.029(9) 0.051(12) 0.003(9) 0.024(10) -0.007(8)
Br1B 0.169(10) 0.078(6) 0.185(11) -0.058(6) 0.128(9) -0.079(7)
C22B 0.031(12) 0.044(14) 0.034(16) -0.003(11) 0.023(14) -0.003(13)
C21B 0.019(5) 0.037(6) 0.016(4) -0.012(4) 0.008(5) 0.002(4)
C23B 0.031(10) 0.051(15) 0.035(14) 0.002(13) 0.018(11) 0.006(15)
O7B 0.043(7) 0.077(9) 0.040(7) -0.028(6) 0.002(5) 0.029(6)
C18B 0.033(7) 0.037(7) 0.038(8) 0.008(8) 0.023(7) -0.009(6)
C15B 0.041(9) 0.061(11) 0.125(17) 0.014(8) 0.047(10) 0.032(11)
C16B 0.045(7) 0.104(12) 0.146(14) 0.031(7) 0.053(8) 0.049(10)
C17B 0.055(17) 0.10(2) 0.07(2) 0.028(15) 0.049(13) -0.003(17)
C19B 0.046(17) 0.10(2) 0.10(2) 0.048(16) 0.044(17) 0.029(18)
C20B 0.060(18) 0.07(2) 0.09(2) 0.031(17) 0.032(19) 0.04(2)
S1 0.0165(13) 0.0161(13) 0.0122(12) -0.0005(10) 0.0037(10) 0.0015(10)
S2 0.0173(13) 0.0138(12) 0.0107(11) -0.0003(10) 0.0037(10) 0.0006(10)
O1 0.017(4) 0.026(4) 0.011(3) 0.001(3) 0.008(3) -0.003(3)
O2 0.017(4) 0.026(4) 0.007(4) 0.001(3) 0.006(3) 0.006(3)
O3 0.023(4) 0.013(4) 0.028(4) 0.002(3) -0.001(3) -0.007(3)
O4 0.028(4) 0.015(4) 0.017(4) -0.004(3) 0.002(3) -0.002(3)
O5 0.026(4) 0.021(4) 0.018(4) -0.004(3) 0.008(3) 0.001(3)
O6 0.021(4) 0.011(3) 0.026(4) 0.011(3) -0.001(3) -0.003(3)
C1 0.017(5) 0.014(5) 0.024(5) -0.001(4) 0.006(4) -0.002(4)
C4 0.013(3) 0.017(4) 0.013(4) 0.003(3) 0.003(3) 0.000(3)
C5A 0.019(5) 0.017(8) 0.024(10) 0.000(6) 0.005(7) -0.002(7)
C6A 0.021(5) 0.012(8) 0.024(10) -0.005(6) 0.004(6) -0.001(6)
C2A 0.019(8) 0.022(13) 0.016(12) 0.002(9) -0.001(9) -0.004(10)
C3A 0.013(3) 0.017(4) 0.013(4) 0.003(3) 0.003(3) 0.000(3)
C5B 0.019(5) 0.017(8) 0.024(10) 0.000(6) 0.005(7) -0.002(7)
C6B 0.021(5) 0.012(8) 0.024(10) -0.005(6) 0.004(6) -0.001(6)
C2B 0.012(7) 0.006(8) 0.021(11) -0.001(6) 0.008(8) 0.000(8)
C3B 0.013(3) 0.017(4) 0.013(4) 0.003(3) 0.003(3) 0.000(3)
C7 0.020(5) 0.022(5) 0.003(4) 0.006(3) -0.001(3) 0.002(3)
C10 0.019(5) 0.019(5) 0.016(5) 0.003(4) 0.005(4) -0.001(4)
C8A 0.016(7) 0.008(8) 0.023(9) 0.005(6) 0.000(7) 0.000(7)
C9A 0.016(8) 0.022(10) 0.012(9) 0.004(7) 0.004(6) -0.008(7)
C11A 0.027(8) 0.010(9) 0.026(9) 0.003(7) 0.011(7) -0.007(7)
C12A 0.023(6) 0.009(7) 0.014(7) -0.004(5) 0.006(5) 0.003(5)
C8B 0.016(9) 0.020(10) 0.020(12) 0.007(8) 0.007(9) 0.001(9)
C9B 0.019(10) 0.014(10) 0.025(14) 0.009(8) -0.001(10) -0.009(10)
C11B 0.032(11) 0.014(10) 0.025(12) 0.012(9) -0.001(10) -0.005(9)
C12B 0.023(6) 0.009(7) 0.014(7) -0.004(5) 0.006(5) 0.003(5)
O8 0.025(4) 0.017(4) 0.028(4) -0.002(3) 0.006(4) -0.001(3)
O9 0.016(4) 0.013(4) 0.061(6) 0.002(3) 0.015(4) -0.004(4)
N4 0.024(5) 0.021(5) 0.014(4) -0.007(3) 0.004(4) -0.002(3)
N5 0.031(5) 0.016(4) 0.008(4) -0.003(3) 0.004(4) -0.001(3)
N6 0.034(5) 0.016(4) 0.013(4) -0.004(4) 0.004(4) 0.001(3)
C14 0.016(5) 0.020(5) 0.022(5) -0.001(4) 0.011(4) 0.006(4)
N1 0.036(5) 0.021(5) 0.015(5) -0.009(4) 0.014(4) -0.004(4)
N2 0.031(5) 0.019(4) 0.017(5) -0.003(4) 0.006(4) -0.005(4)
N3 0.031(5) 0.016(4) 0.012(4) -0.001(4) 0.008(4) -0.002(3)
C13 0.024(5) 0.014(5) 0.014(5) 0.005(4) 0.004(4) -0.006(4)

loop_
_atom_type_symbol
_atom_type_description
_atom_type_scat_dispersion_real
_atom_type_scat_dispersion_imag
_atom_type_scat_source
C C 0.0033 0.0016 'International Tables Vol C Tables 4.2.6.8 and 6.1.1.4'
H H 0.0000 0.0000 'International Tables Vol C Tables 4.2.6.8 and 6.1.1.4'
Br Br -0.2901 2.4595 'International Tables Vol C Tables 4.2.6.8 and 6.1.1.4'
N N 0.0061 0.0033 'International Tables Vol C Tables 4.2.6.8 and 6.1.1.4'
O O 0.0106 0.0060 'International Tables Vol C Tables 4.2.6.8 and 6.1.1.4'
S S 0.1246 0.1234 'International Tables Vol C Tables 4.2.6.8 and 6.1.1.4'

loop_
_geom_angle_atom_site_label_1
_geom_angle_atom_site_label_2
_geom_angle_atom_site_label_3
_geom_angle_site_symmetry_1
_geom_angle_site_symmetry_3
_geom_angle
_geom_angle_publ_flag
C23A C22A C21A . . 115.6(13) ?
C23A C22A Br1A . . 105.3(10) ?
C21A C22A Br1A . . 111.2(10) ?
C23A C22A H22A . . 108.200000 ?
C21A C22A H22A . . 108.200000 ?
Br1A C22A H22A . . 108.200000 ?
C22A C21A H21A . . 109.500000 ?
C22A C21A H21B . . 109.500000 ?
H21A C21A H21B . . 109.500000 ?
C22A C21A H21C . . 109.500000 ?
H21A C21A H21C . . 109.500000 ?
H21B C21A H21C . . 109.500000 ?
O7A C23A C18A . . 119.8(14) ?
O7A C23A C22A . . 119.1(16) ?
C18A C23A C22A . . 121.1(14) ?
C15A C18A C20A . . 120.000000 ?
C15A C18A C23A . . 116.2(10) ?
C20A C18A C23A . . 123.5(10) ?
C16A C15A C18A . . 120.000000 ?
C16A C15A H15A . . 120.000000 ?
C18A C15A H15A . . 120.000000 ?
C15A C16A C17A . . 120.000000 ?
C15A C16A H16A . . 120.000000 ?
C17A C16A H16A . . 120.000000 ?
C16A C17A C19A . . 120.000000 ?
C16A C17A H17A . . 120.000000 ?
C19A C17A H17A . . 120.000000 ?
C20A C19A C17A . . 120.000000 ?
C20A C19A H19A . . 120.000000 ?
C17A C19A H19A . . 120.000000 ?
C19A C20A C18A . . 120.000000 ?
C19A C20A H20A . . 120.000000 ?
C18A C20A H20A . . 120.000000 ?
C23B C22B C21B . . 114.(3) ?
C23B C22B Br1B . . 103.(2) ?
C21B C22B Br1B . . 121.(2) ?
C23B C22B H22B . . 106.100000 ?
C21B C22B H22B . . 106.100000 ?
Br1B C22B H22B . . 106.100000 ?
C22B C21B H21D . . 109.500000 ?
C22B C21B H21E . . 109.500000 ?
H21D C21B H21E . . 109.500000 ?
C22B C21B H21F . . 109.500000 ?
H21D C21B H21F . . 109.500000 ?
H21E C21B H21F . . 109.500000 ?
O7B C23B C18B . . 120.(3) ?
O7B C23B C22B . . 116.(3) ?
C18B C23B C22B . . 124.(3) ?
C15B C18B C20B . . 120.000000 ?
C15B C18B C23B . . 114.(2) ?
C20B C18B C23B . . 125.(2) ?
C18B C15B C16B . . 120.000000 ?
C18B C15B H15B . . 120.000000 ?
C16B C15B H15B . . 120.000000 ?
C17B C16B C15B . . 120.000000 ?
C17B C16B H16B . . 120.000000 ?
C15B C16B H16B . . 120.000000 ?
C16B C17B C19B . . 120.000000 ?
C16B C17B H17B . . 120.000000 ?
C19B C17B H17B . . 120.000000 ?
C20B C19B C17B . . 120.000000 ?
C20B C19B H19B . . 120.000000 ?
C17B C19B H19B . . 120.000000 ?
C19B C20B C18B . . 120.000000 ?
C19B C20B H20B . . 120.000000 ?
C18B C20B H20B . . 120.000000 ?
O2 S1 O1 . . 111.9(4) ?
O2 S1 O3 . . 111.7(4) ?
O1 S1 O3 . . 113.4(4) ?
O2 S1 C1 . . 106.0(5) ?
O1 S1 C1 . . 107.0(5) ?
O3 S1 C1 . . 106.3(4) ?
O6 S2 O5 . . 110.8(4) ?
O6 S2 O4 . . 113.3(4) ?
O5 S2 O4 . . 113.3(4) ?
O6 S2 C10 . . 105.5(5) ?
O5 S2 C10 . . 105.7(5) ?
O4 S2 C10 . . 107.5(5) ?
C6A C1 C2A . . 120.9(15) ?
C2B C1 C6B . . 120.0(13) ?
C6A C1 S1 . . 119.8(11) ?
C2B C1 S1 . . 120.7(10) ?
C2A C1 S1 . . 119.2(11) ?
C6B C1 S1 . . 119.0(10) ?
C3A C4 C5A . . 120.5(14) ?
C5B C4 C3B . . 121.3(13) ?
C5B C4 C7 . . 119.0(11) ?
C3A C4 C7 . . 119.2(11) ?
C5A C4 C7 . . 120.3(12) ?
C3B C4 C7 . . 119.7(11) ?
C4 C5A C6A . . 119.0(18) ?
C4 C5A H5A . . 120.500000 ?
C6A C5A H5A . . 120.500000 ?
C1 C6A C5A . . 120.7(18) ?
C1 C6A H6A . . 119.700000 ?
C5A C6A H6A . . 119.700000 ?
C1 C2A C3A . . 118.6(18) ?
C1 C2A H2A . . 120.700000 ?
C3A C2A H2A . . 120.700000 ?
C4 C3A C2A . . 120.2(16) ?
C4 C3A H3A . . 119.900000 ?
C2A C3A H3A . . 119.900000 ?
C4 C5B C6B . . 119.8(15) ?
C4 C5B H5B . . 120.100000 ?
C6B C5B H5B . . 120.100000 ?
C1 C6B C5B . . 120.2(15) ?
C1 C6B H6B . . 119.900000 ?
C5B C6B H6B . . 119.900000 ?
C1 C2B C3B . . 120.3(15) ?
C1 C2B H2B . . 119.800000 ?
C3B C2B H2B . . 119.800000 ?
C4 C3B C2B . . 118.1(14) ?
C4 C3B H3B . . 121.000000 ?
C2B C3B H3B . . 121.000000 ?
C12A C7 C8A . . 115.1(12) ?
C8B C7 C12B . . 117.2(13) ?
C12A C7 C4 . . 121.6(10) ?
C8B C7 C4 . . 124.5(12) ?
C8A C7 C4 . . 123.2(10) ?
C12B C7 C4 . . 118.2(11) ?
C11A C10 C9A . . 119.0(13) ?
C9B C10 C11B . . 118.3(14) ?
C11A C10 S2 . . 120.6(10) ?
C9B C10 S2 . . 123.4(11) ?
C9A C10 S2 . . 120.5(10) ?
C11B C10 S2 . . 118.3(10) ?
C9A C8A C7 . . 123.6(14) ?
C9A C8A H8A . . 118.200000 ?
C7 C8A H8A . . 118.200000 ?
C8A C9A C10 . . 118.0(14) ?
C8A C9A H9A . . 121.000000 ?
C10 C9A H9A . . 121.000000 ?
C12A C11A C10 . . 120.4(14) ?
C12A C11A H11A . . 119.800000 ?
C10 C11A H11A . . 119.800000 ?
C11A C12A C7 . . 123.8(14) ?
C11A C12A H12A . . 118.100000 ?
C7 C12A H12A . . 118.100000 ?
C9B C8B C7 . . 121.6(17) ?
C9B C8B H8B . . 119.200000 ?
C7 C8B H8B . . 119.200000 ?
C8B C9B C10 . . 121.4(18) ?
C8B C9B H9B . . 119.300000 ?
C10 C9B H9B . . 119.300000 ?
C12B C11B C10 . . 119.5(16) ?
C12B C11B H11B . . 120.200000 ?
C10 C11B H11B . . 120.200000 ?
C11B C12B C7 . . 121.9(16) ?
C11B C12B H12B . . 119.000000 ?
C7 C12B H12B . . 119.000000 ?
H1 O8 H1E . . 99.(10) ?
H1D O9 H1C . . 116.(10) ?
C14 N4 H4A . . 120.000000 ?
C14 N4 H4B . . 120.000000 ?
H4A N4 H4B . . 120.000000 ?
C14 N5 H5C . . 120.000000 ?
C14 N5 H5D . . 120.000000 ?
H5C N5 H5D . . 120.000000 ?
C14 N6 H6C . . 120.000000 ?
C14 N6 H6D . . 120.000000 ?
H6C N6 H6D . . 120.000000 ?
N6 C14 N5 . . 118.6(9) ?
N6 C14 N4 . . 121.9(9) ?
N5 C14 N4 . . 119.5(10) ?
C13 N1 H1A . . 120.000000 ?
C13 N1 H1B . . 120.000000 ?
H1A N1 H1B . . 120.000000 ?
C13 N2 H2C . . 120.000000 ?
C13 N2 H2D . . 120.000000 ?
H2C N2 H2D . . 120.000000 ?
C13 N3 H3C . . 120.000000 ?
C13 N3 H3D . . 120.000000 ?
H3C N3 H3D . . 120.000000 ?
N2 C13 N3 . . 120.8(9) ?
N2 C13 N1 . . 119.1(10) ?
N3 C13 N1 . . 120.2(9) ?

loop_
_geom_bond_atom_site_label_1
_geom_bond_atom_site_label_2
_geom_bond_site_symmetry_2
_geom_bond_distance
_geom_bond_publ_flag
Br1A C22A . 1.962(15) ?
C22A C23A . 1.519(18) ?
C22A C21A . 1.52(2) ?
C22A H22A . 1.000000 ?
C21A H21A . 0.980000 ?
C21A H21B . 0.980000 ?
C21A H21C . 0.980000 ?
C23A O7A . 1.19(2) ?
C23A C18A . 1.52(2) ?
C18A C15A . 1.390000 ?
C18A C20A . 1.390000 ?
C15A C16A . 1.390000 ?
C15A H15A . 0.950000 ?
C16A C17A . 1.390000 ?
C16A H16A . 0.950000 ?
C17A C19A . 1.390000 ?
C17A H17A . 0.950000 ?
C19A C20A . 1.390000 ?
C19A H19A . 0.950000 ?
C20A H20A . 0.950000 ?
Br1B C22B . 1.96(3) ?
C22B C23B . 1.52(3) ?
C22B C21B . 1.58(3) ?
C22B H22B . 1.000000 ?
C21B H21D . 0.980000 ?
C21B H21E . 0.980000 ?
C21B H21F . 0.980000 ?
C23B O7B . 1.20(3) ?
C23B C18B . 1.51(3) ?
C18B C15B . 1.390000 ?
C18B C20B . 1.390000 ?
C15B C16B . 1.390000 ?
C15B H15B . 0.950000 ?
C16B C17B . 1.390000 ?
C16B H16B . 0.950000 ?
C17B C19B . 1.390000 ?
C17B H17B . 0.950000 ?
C19B C20B . 1.390000 ?
C19B H19B . 0.950000 ?
C20B H20B . 0.950000 ?
S1 O2 . 1.439(7) ?
S1 O1 . 1.463(7) ?
S1 O3 . 1.470(7) ?
S1 C1 . 1.781(11) ?
S2 O6 . 1.444(7) ?
S2 O5 . 1.459(7) ?
S2 O4 . 1.470(7) ?
S2 C10 . 1.759(11) ?
C1 C6A . 1.37(2) ?
C1 C2B . 1.380(18) ?
C1 C2A . 1.38(2) ?
C1 C6B . 1.386(18) ?
C4 C5B . 1.373(18) ?
C4 C3A . 1.382(18) ?
C4 C5A . 1.39(2) ?
C4 C3B . 1.397(16) ?
C4 C7 . 1.497(11) ?
C5A C6A . 1.40(2) ?
C5A H5A . 0.950000 ?
C6A H6A . 0.950000 ?
C2A C3A . 1.42(2) ?
C2A H2A . 0.950000 ?
C3A H3A . 0.950000 ?
C5B C6B . 1.392(19) ?
C5B H5B . 0.950000 ?
C6B H6B . 0.950000 ?
C2B C3B . 1.416(19) ?
C2B H2B . 0.950000 ?
C3B H3B . 0.950000 ?
C7 C12A . 1.367(16) ?
C7 C8B . 1.38(2) ?
C7 C8A . 1.404(18) ?
C7 C12B . 1.420(19) ?
C10 C11A . 1.380(18) ?
C10 C9B . 1.388(19) ?
C10 C9A . 1.405(17) ?
C10 C11B . 1.42(2) ?
C8A C9A . 1.380(19) ?
C8A H8A . 0.950000 ?
C9A H9A . 0.950000 ?
C11A C12A . 1.36(2) ?
C11A H11A . 0.950000 ?
C12A H12A . 0.950000 ?
C8B C9B . 1.37(2) ?
C8B H8B . 0.950000 ?
C9B H9B . 0.950000 ?
C11B C12B . 1.37(2) ?
C11B H11B . 0.950000 ?
C12B H12B . 0.950000 ?
O8 H1 . 0.846(15) ?
O8 H1E . 0.852(14) ?
O9 H1D . 0.849(14) ?
O9 H1C . 0.851(15) ?
N4 C14 . 1.339(13) ?
N4 H4A . 0.880000 ?
N4 H4B . 0.880000 ?
N5 C14 . 1.332(12) ?
N5 H5C . 0.880000 ?
N5 H5D . 0.880000 ?
N6 C14 . 1.308(13) ?
N6 H6C . 0.880000 ?
N6 H6D . 0.880000 ?
N1 C13 . 1.327(12) ?
N1 H1A . 0.880000 ?
N1 H1B . 0.880000 ?
N2 C13 . 1.319(13) ?
N2 H2C . 0.880000 ?
N2 H2D . 0.880000 ?
N3 C13 . 1.323(12) ?
N3 H3C . 0.880000 ?
N3 H3D . 0.880000 ?
